data_1535665
loop_
_publ_author_name
'Troyanov, S.I.'

_publ_section_title
;
 Crystal structure of titanium(II) chloroaluminates Ti(AlCl4)2 and
 refinement of AlCl3 crystal structure.
;
_journal_name_full 'Zhurnal Neorganicheskoi Khimii'
_journal_page_first 266
_journal_page_last 272
_journal_volume 37
_journal_year 1992
_chemical_formula_sum 'Al2 Cl8 Ti'
_chemical_name_systematic 'Ti (Al Cl4)2'
_space_group_IT_number 15
_symmetry_space_group_name_Hall '-I 2yc'
_symmetry_space_group_name_H-M 'I 1 2/c 1'
_cell_angle_alpha 90
_cell_angle_beta 92.58
_cell_angle_gamma 90
_cell_formula_units_Z 4
_cell_length_a 12.987
_cell_length_b 7.708
_cell_length_c 11.772
_cell_volume 1177.227
_citation_journal_id_ASTM ZNOKAQ
_cod_data_source_file Troyanov_ZNOKAQ_1992_1251.cif
_cod_data_source_block Al2Cl8Ti1
_cod_original_sg_symbol_Hall '-C 2yc (x,y,-x+z)'
_cod_original_formula_sum 'Al2 Cl8 Ti1'
_cod_database_code 1535665

loop_
_symmetry_equiv_pos_as_xyz
x,y,z
-x,y,-z+1/2
-x,-y,-z
x,-y,z-1/2
x+1/2,y+1/2,z+1/2
-x+1/2,y+1/2,-z+1
-x+1/2,-y+1/2,-z+1/2
x+1/2,-y+1/2,z

loop_
_atom_site_label
_atom_site_type_symbol
_atom_site_fract_x
_atom_site_fract_y
_atom_site_fract_z
_atom_site_occupancy
_atom_site_U_iso_or_equiv
Cl4 Cl-1 0.16488 0.4788 0.61276 1 0.0
Cl3 Cl-1 0.08936 0.2463 0.37148 1 0.0
Cl1 Cl-1 -0.06337 0.2326 0.61386 1 0.0
Cl2 Cl-1 0.15784 0.019 0.62831 1 0.0
Ti1 Ti+2 0 0.0088 0.25 1 0.0
Al1 Al+3 0.0916 0.2534 0.55502 1 0.0
